data_7034954
loop_
_publ_author_name
'Wang, Yuan'
'Zheng, Bin'
'Pan, Yupeng'
'Pan, Chengling'
'He, Lipeng'
'Huang, Kuo-Wei'

_publ_section_title
;
 C-H and H-H bond activation via ligand dearomatization/rearomatization of
 a PN(3)P-rhodium(i) complex.
;
_journal_issue 34
_journal_name_full 'Dalton transactions (Cambridge, England : 2003)'
_journal_page_first 15111
_journal_page_last 15115
_journal_paper_doi 10.1039/c5dt00787a
_journal_volume 44
_journal_year 2015
_chemical_formula_sum 'C30 H49 N3 O0 P3 Rh'
_chemical_formula_weight 647.54
_chemical_name_systematic
; 
 ? 
;
_space_group_IT_number 14
_symmetry_space_group_name_Hall '-P 2ybc'
_symmetry_space_group_name_H-M 'P 1 21/c 1'
_atom_sites_solution_hydrogens geom
_atom_sites_solution_primary direct
_atom_sites_solution_secondary difmap
_audit_block_doi 10.5517/cc148l00
_audit_creation_method SHELXL-97
_audit_update_record
;
2015-02-24 deposited with the CCDC.
2015-04-13 downloaded from the CCDC.
;
_cell_angle_alpha 90.00
_cell_angle_beta 91.3610(10)
_cell_angle_gamma 90.00
_cell_formula_units_Z 4
_cell_length_a 18.9974(2)
_cell_length_b 8.28940(10)
_cell_length_c 19.8778(2)
_cell_measurement_temperature 293(2)
_cell_volume 3129.41(6)
_computing_structure_refinement 'SHELXL-97 (Sheldrick, 1997)'
_computing_structure_solution 'SHELXS-97 (Sheldrick, 1990)'
_diffrn_ambient_temperature 293(2)
_diffrn_measured_fraction_theta_full 0.982
_diffrn_measured_fraction_theta_max 0.982
_diffrn_radiation_monochromator graphite
_diffrn_radiation_source 'fine-focus sealed tube'
_diffrn_radiation_type CuK\a
_diffrn_radiation_wavelength 1.54178
_diffrn_reflns_av_R_equivalents 0.0331
_diffrn_reflns_av_sigmaI/netI 0.0326
_diffrn_reflns_limit_h_max 23
_diffrn_reflns_limit_h_min -23
_diffrn_reflns_limit_k_max 10
_diffrn_reflns_limit_k_min -6
_diffrn_reflns_limit_l_max 22
_diffrn_reflns_limit_l_min -24
_diffrn_reflns_number 15299
_diffrn_reflns_theta_full 76.54
_diffrn_reflns_theta_max 76.54
_diffrn_reflns_theta_min 2.33
_exptl_absorpt_coefficient_mu 6.032
_exptl_crystal_density_diffrn 1.374
_exptl_crystal_F_000 1360
_refine_diff_density_max 0.612
_refine_diff_density_min -0.540
_refine_diff_density_rms 0.072
_refine_ls_extinction_method none
_refine_ls_goodness_of_fit_ref 0.994
_refine_ls_hydrogen_treatment constr
_refine_ls_matrix_type full
_refine_ls_number_parameters 337
_refine_ls_number_reflns 6468
_refine_ls_number_restraints 0
_refine_ls_restrained_S_all 0.994
_refine_ls_R_factor_all 0.0337
_refine_ls_R_factor_gt 0.0300
_refine_ls_shift/su_max 0.001
_refine_ls_shift/su_mean 0.000
_refine_ls_structure_factor_coef Fsqd
_refine_ls_weighting_details 'calc w=1/[\s^2^(Fo^2^)+(0.0532P)^2^+1.1527P] where P=(Fo^2^+2Fc^2^)/3'
_refine_ls_weighting_scheme calc
_refine_ls_wR_factor_gt 0.0797
_refine_ls_wR_factor_ref 0.0881
_reflns_number_gt 5841
_reflns_number_total 6468
_reflns_threshold_expression >2sigma(I)
_cod_data_source_file c5dt00787a2.cif
_cod_data_source_block 123
_cod_depositor_comments
;
The following automatic conversions were performed:

'_refine_ls_hydrogen_treatment' value 'CONSTR' changed to 'constr'
according to
/usr/data/users/saulius/crontab/automatic-downloads/rss-feeds/RSC/lib/dictionaries/cif_core.dic
dictionary named 'cif_core.dic' version 2.4.2 from 2011-04-26.

Automatic conversion script
Id: cif_fix_values 3271 2015-04-21 07:52:19Z andrius 

 Adding full bibliography for 7034953--7034956.cif.
;
_cod_original_sg_symbol_H-M P2(1)/c
_cod_database_code 7034954

loop_
_symmetry_equiv_pos_as_xyz
'x, y, z'
'-x, y+1/2, -z+1/2'
'-x, -y, -z'
'x, -y-1/2, z-1/2'

loop_
_atom_site_label
_atom_site_type_symbol
_atom_site_fract_x
_atom_site_fract_y
_atom_site_fract_z
_atom_site_U_iso_or_equiv
_atom_site_adp_type
_atom_site_occupancy
_atom_site_symmetry_multiplicity
_atom_site_calc_flag
_atom_site_refinement_flags
Rh1 Rh 0.225719(8) 0.259179(18) 0.278240(7) 0.02247(7) Uani 1 1 d .
P2 P 0.15154(3) 0.35128(7) 0.35731(3) 0.02560(12) Uani 1 1 d .
P1 P 0.32226(3) 0.16916(7) 0.22715(3) 0.02636(12) Uani 1 1 d .
N3 N 0.27455(10) 0.1531(2) 0.36225(9) 0.0267(4) Uani 1 1 d .
C1 C 0.24421(11) 0.1574(3) 0.42328(11) 0.0285(4) Uani 1 1 d .
C7 C 0.18078(12) 0.4907(3) 0.16537(12) 0.0318(5) Uani 1 1 d .
H7 H 0.2109 0.5638 0.1868 0.038 Uiso 1 1 calc R
C6 C 0.17316(11) 0.3374(3) 0.19408(11) 0.0269(4) Uani 1 1 d .
C18 C 0.39068(12) 0.3252(3) 0.20635(13) 0.0354(5) Uani 1 1 d .
C3 C 0.33335(13) -0.0134(3) 0.47065(12) 0.0370(5) Uani 1 1 d .
H3 H 0.3526 -0.0710 0.5068 0.044 Uiso 1 1 calc R
C5 C 0.33503(12) 0.0679(3) 0.35611(11) 0.0307(5) Uani 1 1 d .
C2 C 0.27255(12) 0.0737(3) 0.47873(11) 0.0342(5) Uani 1 1 d .
H2 H 0.2507 0.0768 0.5201 0.041 Uiso 1 1 calc R
C10 C 0.09007(14) 0.2829(4) 0.09988(13) 0.0405(6) Uani 1 1 d .
H10 H 0.0594 0.2111 0.0784 0.049 Uiso 1 1 calc R
N1 N 0.36300(12) 0.0701(3) 0.29318(10) 0.0431(5) Uani 1 1 d .
H1 H 0.4020 0.0205 0.2866 0.052 Uiso 1 1 calc R
N2 N 0.18450(12) 0.2488(2) 0.42695(11) 0.0337(5) Uani 1 1 d .
H2A H 0.1630 0.2554 0.4645 0.040 Uiso 1 1 calc R
C8 C 0.14559(13) 0.5394(3) 0.10638(12) 0.0389(5) Uani 1 1 d .
H8 H 0.1529 0.6424 0.0894 0.047 Uiso 1 1 calc R
C4 C 0.36604(13) -0.0163(3) 0.40950(12) 0.0375(5) Uani 1 1 d .
H4 H 0.4078 -0.0731 0.4041 0.045 Uiso 1 1 calc R
C9 C 0.09985(14) 0.4348(4) 0.07312(12) 0.0413(6) Uani 1 1 d .
H9 H 0.0763 0.4661 0.0337 0.050 Uiso 1 1 calc R
C11 C 0.12583(14) 0.2365(3) 0.15866(13) 0.0337(5) Uani 1 1 d .
H11 H 0.1180 0.1333 0.1753 0.040 Uiso 1 1 calc R
C12 C 0.16326(14) 0.5683(3) 0.38431(14) 0.0405(6) Uani 1 1 d .
C14 C 0.13363(17) 0.6127(4) 0.45255(15) 0.0550(8) Uani 1 1 d .
H14A H 0.1487 0.7195 0.4648 0.082 Uiso 1 1 calc R
H14B H 0.1504 0.5373 0.4859 0.082 Uiso 1 1 calc R
H14C H 0.0831 0.6093 0.4499 0.082 Uiso 1 1 calc R
C19 C 0.37220(16) 0.4057(4) 0.13944(17) 0.0553(8) Uani 1 1 d .
H19A H 0.3234 0.4355 0.1385 0.083 Uiso 1 1 calc R
H19B H 0.3809 0.3319 0.1034 0.083 Uiso 1 1 calc R
H19C H 0.4007 0.5004 0.1343 0.083 Uiso 1 1 calc R
C16 C 0.38606(19) 0.4521(5) 0.26146(19) 0.0713(11) Uani 1 1 d .
H16A H 0.3981 0.4041 0.3042 0.107 Uiso 1 1 calc R
H16B H 0.3389 0.4937 0.2625 0.107 Uiso 1 1 calc R
H16C H 0.4182 0.5384 0.2525 0.107 Uiso 1 1 calc R
C15 C 0.1317(3) 0.6793(4) 0.3304(2) 0.0822(14) Uani 1 1 d .
H15A H 0.0813 0.6777 0.3327 0.123 Uiso 1 1 calc R
H15B H 0.1455 0.6430 0.2868 0.123 Uiso 1 1 calc R
H15C H 0.1485 0.7873 0.3378 0.123 Uiso 1 1 calc R
C13 C 0.24325(18) 0.5915(5) 0.3886(2) 0.0807(13) Uani 1 1 d .
H13A H 0.2538 0.6994 0.4031 0.121 Uiso 1 1 calc R
H13B H 0.2627 0.5735 0.3450 0.121 Uiso 1 1 calc R
H13C H 0.2634 0.5160 0.4202 0.121 Uiso 1 1 calc R
C17 C 0.46590(17) 0.2628(4) 0.2039(2) 0.0640(10) Uani 1 1 d .
H17A H 0.4971 0.3504 0.1941 0.096 Uiso 1 1 calc R
H17B H 0.4690 0.1822 0.1694 0.096 Uiso 1 1 calc R
H17C H 0.4791 0.2162 0.2466 0.096 Uiso 1 1 calc R
C25 C 0.05673(12) 0.2882(3) 0.35694(12) 0.0324(5) Uani 1 1 d .
C20 C 0.31914(14) 0.0049(3) 0.16218(13) 0.0392(5) Uani 1 1 d .
C24 C 0.01765(13) 0.3188(4) 0.42190(13) 0.0409(6) Uani 1 1 d .
H24A H 0.0132 0.4329 0.4289 0.061 Uiso 1 1 calc R
H24B H 0.0435 0.2718 0.4591 0.061 Uiso 1 1 calc R
H24C H -0.0283 0.2710 0.4186 0.061 Uiso 1 1 calc R
C27 C 0.05915(16) 0.1051(4) 0.34421(17) 0.0530(7) Uani 1 1 d .
H27A H 0.0797 0.0521 0.3828 0.079 Uiso 1 1 calc R
H27B H 0.0870 0.0837 0.3056 0.079 Uiso 1 1 calc R
H27C H 0.0122 0.0655 0.3363 0.079 Uiso 1 1 calc R
C23 C 0.28775(17) 0.0683(4) 0.09580(14) 0.0520(7) Uani 1 1 d .
H23A H 0.2754 -0.0210 0.0671 0.078 Uiso 1 1 calc R
H23B H 0.3217 0.1349 0.0741 0.078 Uiso 1 1 calc R
H23C H 0.2464 0.1307 0.1045 0.078 Uiso 1 1 calc R
C26 C 0.01715(14) 0.3709(5) 0.29866(15) 0.0612(10) Uani 1 1 d .
H26A H -0.0286 0.3229 0.2928 0.092 Uiso 1 1 calc R
H26B H 0.0431 0.3582 0.2581 0.092 Uiso 1 1 calc R
H26C H 0.0121 0.4837 0.3084 0.092 Uiso 1 1 calc R
C28 C 0.44821(18) 0.4065(4) 0.46972(16) 0.0572(8) Uani 1 1 d .
H28 H 0.4135 0.3429 0.4493 0.069 Uiso 1 1 calc R
C30 C 0.49584(19) 0.6644(4) 0.49610(18) 0.0575(8) Uani 1 1 d .
H30 H 0.4931 0.7762 0.4934 0.069 Uiso 1 1 calc R
C22 C 0.38866(19) -0.0805(4) 0.14853(16) 0.0617(9) Uani 1 1 d .
H22A H 0.4090 -0.1191 0.1902 0.093 Uiso 1 1 calc R
H22B H 0.4205 -0.0062 0.1281 0.093 Uiso 1 1 calc R
H22C H 0.3801 -0.1699 0.1187 0.093 Uiso 1 1 calc R
C21 C 0.2674(2) -0.1166(4) 0.1908(2) 0.0754(12) Uani 1 1 d .
H21A H 0.2237 -0.0636 0.1996 0.113 Uiso 1 1 calc R
H21B H 0.2867 -0.1609 0.2319 0.113 Uiso 1 1 calc R
H21C H 0.2594 -0.2019 0.1588 0.113 Uiso 1 1 calc R
C31 C 0.44411(18) 0.5719(4) 0.46601(17) 0.0589(8) Uani 1 1 d .
H31 H 0.4065 0.6208 0.4432 0.071 Uiso 1 1 calc R

loop_
_atom_site_aniso_label
_atom_site_aniso_U_11
_atom_site_aniso_U_22
_atom_site_aniso_U_33
_atom_site_aniso_U_23
_atom_site_aniso_U_13
_atom_site_aniso_U_12
Rh1 0.02271(10) 0.02518(10) 0.01949(10) 0.00139(5) -0.00005(6) 0.00126(5)
P2 0.0243(3) 0.0302(3) 0.0223(3) -0.0011(2) 0.00001(19) 0.0033(2)
P1 0.0277(3) 0.0285(3) 0.0231(3) 0.0023(2) 0.0037(2) 0.0031(2)
N3 0.0278(9) 0.0305(9) 0.0218(9) 0.0023(7) -0.0005(7) 0.0030(7)
C1 0.0283(11) 0.0332(11) 0.0241(10) 0.0003(9) -0.0014(8) 0.0007(9)
C7 0.0296(11) 0.0347(12) 0.0310(11) 0.0023(9) -0.0010(9) 0.0001(9)
C6 0.0249(10) 0.0348(11) 0.0211(10) 0.0020(8) 0.0016(8) 0.0008(9)
C18 0.0255(11) 0.0430(13) 0.0378(13) -0.0012(11) 0.0026(9) -0.0056(10)
C3 0.0442(13) 0.0382(12) 0.0284(12) 0.0078(10) -0.0047(10) 0.0085(11)
C5 0.0303(11) 0.0350(11) 0.0269(11) 0.0017(9) 0.0004(8) 0.0069(9)
C2 0.0372(12) 0.0435(13) 0.0217(11) 0.0028(9) -0.0011(9) 0.0038(10)
C10 0.0338(13) 0.0583(15) 0.0290(13) -0.0071(12) -0.0052(10) -0.0041(12)
N1 0.0393(11) 0.0590(14) 0.0313(11) 0.0121(10) 0.0083(9) 0.0267(10)
N2 0.0300(10) 0.0512(13) 0.0199(10) 0.0024(8) 0.0020(8) 0.0115(8)
C8 0.0423(13) 0.0430(13) 0.0315(12) 0.0091(11) 0.0018(10) 0.0084(11)
C4 0.0401(13) 0.0411(13) 0.0314(12) 0.0064(10) 0.0011(10) 0.0164(11)
C9 0.0390(13) 0.0614(17) 0.0235(11) 0.0035(11) -0.0029(9) 0.0115(12)
C11 0.0340(13) 0.0380(13) 0.0290(13) 0.0007(9) -0.0008(10) -0.0062(9)
C12 0.0451(14) 0.0338(12) 0.0429(14) -0.0107(11) 0.0069(11) -0.0005(11)
C14 0.0614(18) 0.0569(18) 0.0469(16) -0.0238(14) 0.0081(14) -0.0030(15)
C19 0.0482(16) 0.0535(17) 0.064(2) 0.0245(15) -0.0036(14) -0.0134(14)
C16 0.064(2) 0.077(2) 0.073(2) -0.033(2) 0.0208(17) -0.0379(19)
C15 0.155(4) 0.0357(16) 0.056(2) 0.0015(15) 0.007(2) 0.019(2)
C13 0.0526(19) 0.065(2) 0.126(4) -0.050(2) 0.030(2) -0.0251(17)
C17 0.0277(15) 0.077(2) 0.087(3) 0.0169(18) 0.0085(16) 0.0039(13)
C25 0.0237(11) 0.0452(13) 0.0284(12) -0.0025(10) 0.0007(9) 0.0017(10)
C20 0.0512(15) 0.0295(11) 0.0373(13) -0.0040(10) 0.0101(11) 0.0000(11)
C24 0.0319(12) 0.0539(16) 0.0372(13) -0.0013(12) 0.0071(10) 0.0016(11)
C27 0.0448(15) 0.0531(17) 0.0616(19) -0.0206(15) 0.0133(13) -0.0120(13)
C23 0.0631(18) 0.0552(17) 0.0375(15) -0.0157(13) -0.0045(13) 0.0036(14)
C26 0.0308(13) 0.112(3) 0.0400(15) 0.0166(17) -0.0041(11) 0.0088(16)
C28 0.0569(18) 0.065(2) 0.0496(17) 0.0038(15) 0.0080(14) -0.0063(15)
C30 0.066(2) 0.0470(16) 0.0604(19) 0.0120(15) 0.0153(15) 0.0059(15)
C22 0.080(2) 0.0558(18) 0.0499(18) -0.0088(15) 0.0088(16) 0.0282(17)
C21 0.114(3) 0.0378(16) 0.076(3) -0.0100(16) 0.033(2) -0.0271(19)
C31 0.0538(18) 0.066(2) 0.0568(19) 0.0157(16) 0.0059(14) 0.0073(16)

loop_
_atom_type_symbol
_atom_type_description
_atom_type_scat_dispersion_real
_atom_type_scat_dispersion_imag
_atom_type_scat_source
C C 0.0181 0.0091 'International Tables Vol C Tables 4.2.6.8 and 6.1.1.4'
H H 0.0000 0.0000 'International Tables Vol C Tables 4.2.6.8 and 6.1.1.4'
N N 0.0311 0.0180 'International Tables Vol C Tables 4.2.6.8 and 6.1.1.4'
P P 0.2955 0.4335 'International Tables Vol C Tables 4.2.6.8 and 6.1.1.4'
Rh Rh 0.0927 3.6045 'International Tables Vol C Tables 4.2.6.8 and 6.1.1.4'
O O 0.0492 0.0322 'International Tables Vol C Tables 4.2.6.8 and 6.1.1.4'

loop_
_geom_angle_atom_site_label_1
_geom_angle_atom_site_label_2
_geom_angle_atom_site_label_3
_geom_angle
_geom_angle_site_symmetry_3
C6 Rh1 N3 173.43(8) .
C6 Rh1 P1 97.14(6) .
N3 Rh1 P1 82.50(5) .
C6 Rh1 P2 99.30(6) .
N3 Rh1 P2 81.89(5) .
P1 Rh1 P2 162.37(2) .
N2 P2 C25 101.29(11) .
N2 P2 C12 101.67(11) .
C25 P2 C12 111.91(12) .
N2 P2 Rh1 99.81(7) .
C25 P2 Rh1 121.06(8) .
C12 P2 Rh1 116.52(9) .
N1 P1 C20 100.68(12) .
N1 P1 C18 101.24(12) .
C20 P1 C18 110.93(11) .
N1 P1 Rh1 99.87(7) .
C20 P1 Rh1 122.66(9) .
C18 P1 Rh1 116.47(8) .
C1 N3 C5 118.23(19) .
C1 N3 Rh1 120.99(14) .
C5 N3 Rh1 120.61(15) .
N3 C1 N2 115.67(19) .
N3 C1 C2 121.9(2) .
N2 C1 C2 122.5(2) .
C6 C7 C8 123.5(2) .
C7 C6 C11 114.0(2) .
C7 C6 Rh1 124.79(17) .
C11 C6 Rh1 121.19(17) .
C16 C18 C19 108.1(3) .
C16 C18 C17 109.2(3) .
C19 C18 C17 108.6(3) .
C16 C18 P1 105.31(18) .
C19 C18 P1 110.26(17) .
C17 C18 P1 115.2(2) .
C4 C3 C2 120.6(2) .
N3 C5 N1 114.99(19) .
N3 C5 C4 122.5(2) .
N1 C5 C4 122.5(2) .
C3 C2 C1 118.5(2) .
C9 C10 C11 120.5(2) .
C5 N1 P1 121.78(16) .
C1 N2 P2 120.97(17) .
C9 C8 C7 120.2(2) .
C3 C4 C5 118.2(2) .
C10 C9 C8 118.4(2) .
C10 C11 C6 123.3(2) .
C15 C12 C14 109.4(3) .
C15 C12 C13 109.6(3) .
C14 C12 C13 107.9(3) .
C15 C12 P2 109.5(2) .
C14 C12 P2 116.1(2) .
C13 C12 P2 104.20(19) .
C26 C25 C24 109.1(2) .
C26 C25 C27 109.5(3) .
C24 C25 C27 108.6(2) .
C26 C25 P2 109.46(19) .
C24 C25 P2 115.91(17) .
C27 C25 P2 104.06(17) .
C23 C20 C21 107.9(3) .
C23 C20 C22 109.1(2) .
C21 C20 C22 109.1(3) .
C23 C20 P1 110.49(18) .
C21 C20 P1 103.45(19) .
C22 C20 P1 116.4(2) .
C31 C28 C30 119.6(3) 3_666
C31 C30 C28 120.8(3) 3_666
C30 C31 C28 119.6(3) .

loop_
_geom_bond_atom_site_label_1
_geom_bond_atom_site_label_2
_geom_bond_distance
_geom_bond_site_symmetry_2
Rh1 C6 2.034(2) .
Rh1 N3 2.0854(18) .
Rh1 P1 2.2450(6) .
Rh1 P2 2.2681(5) .
P2 N2 1.729(2) .
P2 C25 1.875(2) .
P2 C12 1.889(3) .
P1 N1 1.717(2) .
P1 C20 1.877(3) .
P1 C18 1.887(2) .
N3 C1 1.356(3) .
N3 C5 1.357(3) .
C1 N2 1.368(3) .
C1 C2 1.399(3) .
C7 C6 1.401(3) .
C7 C8 1.396(3) .
C6 C11 1.405(3) .
C18 C16 1.523(4) .
C18 C19 1.522(4) .
C18 C17 1.522(4) .
C3 C4 1.378(3) .
C3 C2 1.375(3) .
C5 N1 1.371(3) .
C5 C4 1.389(3) .
C10 C9 1.381(4) .
C10 C11 1.392(4) .
C8 C9 1.384(4) .
C12 C15 1.524(4) .
C12 C14 1.526(4) .
C12 C13 1.532(4) .
C25 C26 1.528(4) .
C25 C24 1.526(3) .
C25 C27 1.540(4) .
C20 C23 1.528(4) .
C20 C21 1.527(4) .
C20 C22 1.528(4) .
C28 C31 1.375(5) .
C28 C30 1.379(5) 3_666
C30 C31 1.372(5) .
C30 C28 1.379(5) 3_666
